data_7110029
loop_
_publ_author_name
'Bernhard Schafer'
'Cyril Rajnak'
'Ivan Salitros'
'Olaf Fuhr'
'David Klar'
'Carolin Schmitz-Antoniak'
'Eugen Weschke'
'Heiko Wende'
'Mario Ruben'

_publ_section_title
;
 Room temperature switching of a neutral molecular iron(II) complex
;
_journal_name_full Chem.Commun.
_journal_page_first 10986
_journal_paper_doi 10.1039/c3cc46624h
_journal_volume 49
_journal_year 2013
_chemical_formula_sum 'C19.25 H17 Fe N14 O1.25'
_chemical_formula_weight 520.32
_chemical_name_systematic
; 
 ? 
;
_space_group_IT_number 15
_symmetry_cell_setting monoclinic
_symmetry_Int_Tables_number 15
_symmetry_space_group_name_Hall '-C 2yc'
_symmetry_space_group_name_H-M 'C 1 2/c 1'
_atom_sites_solution_hydrogens geom
_atom_sites_solution_primary direct
_atom_sites_solution_secondary difmap
_audit_creation_method SHELXL-97
_cell_angle_alpha 90.00
_cell_angle_beta 129.108(15)
_cell_angle_gamma 90.00
_cell_formula_units_Z 8
_cell_length_a 23.896(6)
_cell_length_b 14.9259(19)
_cell_length_c 15.619(5)
_cell_measurement_reflns_used 7466
_cell_measurement_temperature 180(2)
_cell_measurement_theta_max 24.90
_cell_measurement_theta_min 2.20
_cell_volume 4323(2)
_computing_cell_refinement 'STOE X-AREA'
_computing_data_collection 'STOE X-AREA'
_computing_data_reduction 'STOE X-RED'
_computing_structure_refinement 'SHELXL-97 (Sheldrick, 1997)'
_computing_structure_solution 'SHELXS-97 (Sheldrick, 1990)'
_diffrn_ambient_temperature 180(2)
_diffrn_detector 'image plate (34 cm diameter)'
_diffrn_detector_area_resol_mean 6.67
_diffrn_detector_type STOE
_diffrn_measured_fraction_theta_full 0.964
_diffrn_measured_fraction_theta_max 0.964
_diffrn_measurement_details ' 175 frames, detector distance = 140 mm'
_diffrn_measurement_device '2-circle goniometer'
_diffrn_measurement_device_type 'STOE IPDS 2T'
_diffrn_measurement_method 'rotation method'
_diffrn_radiation_collimation '0.5 mm diameter, monocapillary'
_diffrn_radiation_monochromator graphite
_diffrn_radiation_polarisn_norm 0
_diffrn_radiation_source 'fine-focus sealed tube'
_diffrn_radiation_type MoK\a
_diffrn_radiation_wavelength 0.71073
_diffrn_reflns_av_R_equivalents 0.0828
_diffrn_reflns_av_sigmaI/netI 0.0921
_diffrn_reflns_limit_h_max 27
_diffrn_reflns_limit_h_min -27
_diffrn_reflns_limit_k_max 15
_diffrn_reflns_limit_k_min -17
_diffrn_reflns_limit_l_max 17
_diffrn_reflns_limit_l_min -18
_diffrn_reflns_number 9918
_diffrn_reflns_theta_full 24.70
_diffrn_reflns_theta_max 24.70
_diffrn_reflns_theta_min 2.20
_diffrn_source_current 40
_diffrn_source_power 2.00
_diffrn_source_voltage 50
_exptl_absorpt_coefficient_mu 0.747
_exptl_absorpt_correction_type none
_exptl_crystal_colour yellow
_exptl_crystal_density_diffrn 1.599
_exptl_crystal_density_method 'not measured'
_exptl_crystal_description rod
_exptl_crystal_F_000 2132
_exptl_crystal_size_max 0.27
_exptl_crystal_size_mid 0.12
_exptl_crystal_size_min 0.11
_refine_diff_density_max 0.582
_refine_diff_density_min -0.383
_refine_diff_density_rms 0.068
_refine_ls_extinction_coef 0.00078(16)
_refine_ls_extinction_expression Fc^*^=kFc[1+0.001xFc^2^\l^3^/sin(2\q)]^-1/4^
_refine_ls_extinction_method SHELXL
_refine_ls_goodness_of_fit_ref 0.847
_refine_ls_hydrogen_treatment mixed
_refine_ls_matrix_type full
_refine_ls_number_parameters 328
_refine_ls_number_reflns 3549
_refine_ls_number_restraints 5
_refine_ls_restrained_S_all 0.849
_refine_ls_R_factor_all 0.1035
_refine_ls_R_factor_gt 0.0495
_refine_ls_shift/su_max 0.000
_refine_ls_shift/su_mean 0.000
_refine_ls_structure_factor_coef Fsqd
_refine_ls_weighting_details 'calc w=1/[\s^2^(Fo^2^)+(0.0744P)^2^+0.0000P] where P=(Fo^2^+2Fc^2^)/3'
_refine_ls_weighting_scheme calc
_refine_ls_wR_factor_gt 0.1175
_refine_ls_wR_factor_ref 0.1342
_reflns_number_gt 1861
_reflns_number_total 3549
_reflns_threshold_expression >2sigma(I)
_cod_data_source_file c3cc46624h.txt
_cod_data_source_block 1
_cod_original_cell_volume 4322.5(18)
_cod_original_sg_symbol_H-M C2/c
_cod_database_code 7110029

loop_
_symmetry_equiv_pos_as_xyz
'x, y, z'
'-x, y, -z+1/2'
'x+1/2, y+1/2, z'
'-x+1/2, y+1/2, -z+1/2'
'-x, -y, -z'
'x, -y, z-1/2'
'-x+1/2, -y+1/2, -z'
'x+1/2, -y+1/2, z-1/2'

loop_
_atom_site_label
_atom_site_type_symbol
_atom_site_fract_x
_atom_site_fract_y
_atom_site_fract_z
_atom_site_U_iso_or_equiv
_atom_site_adp_type
_atom_site_occupancy
_atom_site_symmetry_multiplicity
_atom_site_calc_flag
_atom_site_refinement_flags
_atom_site_disorder_assembly
_atom_site_disorder_group
Fe1 Fe 0.21395(3) 0.96836(5) 0.12342(6) 0.0456(3) Uani 1 1 d . . .
N1 N 0.14665(17) 0.8805(3) 0.0090(3) 0.0466(10) Uani 1 1 d . . .
N2 N 0.13947(19) 0.8291(3) -0.0673(3) 0.0507(11) Uani 1 1 d . . .
N3 N 0.07769(19) 0.7832(3) -0.1203(3) 0.0556(11) Uani 1 1 d . . .
N4 N 0.04413(18) 0.8047(3) -0.0773(3) 0.0513(10) Uani 1 1 d . . .
N5 N 0.14111(16) 0.9677(3) 0.1402(3) 0.0417(9) Uani 1 1 d . . .
N6 N 0.21215(17) 1.0706(3) 0.2736(3) 0.0469(10) Uani 1 1 d . . .
N7 N 0.25426(17) 1.0564(3) 0.2411(3) 0.0476(11) Uani 1 1 d . . .
N8 N 0.17989(18) 1.0638(3) 0.0133(3) 0.0489(10) Uani 1 1 d . . .
N9 N 0.12330(19) 1.1204(3) -0.0512(3) 0.0534(11) Uani 1 1 d . . .
N10 N 0.13596(19) 1.1700(3) -0.1076(4) 0.0589(12) Uani 1 1 d . . .
N11 N 0.2000(2) 1.1480(3) -0.0832(4) 0.0568(11) Uani 1 1 d . . .
N12 N 0.29002(16) 0.9690(3) 0.1136(3) 0.0453(10) Uani 1 1 d . . .
N13 N 0.33577(17) 0.8562(3) 0.2377(3) 0.0460(10) Uani 1 1 d . . .
N14 N 0.27556(17) 0.8741(3) 0.2306(3) 0.0493(11) Uani 1 1 d . . .
C1 C 0.0876(2) 0.8639(3) 0.0008(4) 0.0469(12) Uani 1 1 d . . .
C2 C 0.0827(2) 0.9139(3) 0.0757(4) 0.0467(12) Uani 1 1 d . . .
C3 C 0.0298(2) 0.9137(4) 0.0881(4) 0.0513(13) Uani 1 1 d . . .
H3A H -0.0106 0.8748 0.0447 0.062 Uiso 1 1 calc R . .
C4 C 0.0371(2) 0.9707(4) 0.1643(4) 0.0571(14) Uani 1 1 d . . .
H4A H 0.0006 0.9720 0.1717 0.069 Uiso 1 1 calc R . .
C5 C 0.0967(2) 1.0258(4) 0.2299(4) 0.0543(13) Uani 1 1 d . . .
H5A H 0.1026 1.0649 0.2831 0.065 Uiso 1 1 calc R . .
C6 C 0.1474(2) 1.0207(3) 0.2136(4) 0.0448(11) Uani 1 1 d . . .
C7 C 0.2431(2) 1.1308(3) 0.3569(4) 0.0504(13) Uani 1 1 d . . .
H7A H 0.2248 1.1512 0.3926 0.060 Uiso 1 1 calc R . .
C8 C 0.3055(2) 1.1561(4) 0.3789(4) 0.0553(13) Uani 1 1 d . . .
H8A H 0.3394 1.1981 0.4332 0.066 Uiso 1 1 calc R . .
C9 C 0.3106(2) 1.1099(3) 0.3080(4) 0.0519(13) Uani 1 1 d . . .
H9A H 0.3497 1.1154 0.3069 0.062 Uiso 1 1 calc R . .
C10 C 0.2251(2) 1.0832(4) -0.0094(4) 0.0493(12) Uani 1 1 d . . .
C11 C 0.2905(2) 1.0301(4) 0.0502(4) 0.0469(12) Uani 1 1 d . . .
C12 C 0.3481(2) 1.0351(4) 0.0492(4) 0.0546(13) Uani 1 1 d . . .
H12A H 0.3490 1.0790 0.0060 0.066 Uiso 1 1 calc R . .
C13 C 0.4040(2) 0.9748(4) 0.1122(4) 0.0609(15) Uani 1 1 d . . .
H13A H 0.4433 0.9767 0.1112 0.073 Uiso 1 1 calc R . .
C14 C 0.4037(2) 0.9111(4) 0.1774(4) 0.0548(14) Uani 1 1 d . . .
H14A H 0.4418 0.8691 0.2210 0.066 Uiso 1 1 calc R . .
C15 C 0.3445(2) 0.9127(3) 0.1750(4) 0.0470(12) Uani 1 1 d . . .
C16 C 0.3779(2) 0.7929(4) 0.3151(4) 0.0522(13) Uani 1 1 d . . .
H16A H 0.4217 0.7699 0.3348 0.063 Uiso 1 1 calc R . .
C17 C 0.3464(2) 0.7682(4) 0.3598(4) 0.0588(14) Uani 1 1 d . . .
H17A H 0.3637 0.7253 0.4165 0.071 Uiso 1 1 calc R . .
C18 C 0.2830(2) 0.8191(4) 0.3047(4) 0.0522(13) Uani 1 1 d . . .
H18A H 0.2495 0.8150 0.3184 0.063 Uiso 1 1 calc R . .
O1 O 0.4215(6) 1.1773(9) 0.2580(10) 0.129(4) Uiso 0.50 1 d P A 1
H1O H 0.3892 1.2131 0.2427 0.193 Uiso 0.50 1 calc PR A 1
C19 C 0.4827(7) 1.1957(10) 0.3580(11) 0.084(4) Uiso 0.50 1 d P A 1
H19A H 0.4970 1.1440 0.4065 0.125 Uiso 0.50 1 calc PR A 1
H19B H 0.4755 1.2478 0.3883 0.125 Uiso 0.50 1 calc PR A 1
H19C H 0.5206 1.2089 0.3528 0.125 Uiso 0.50 1 calc PR A 1
O2 O 0.4795(12) 1.1249(18) 0.348(2) 0.118(7) Uiso 0.25 1 d PD B -2
H2O H 0.458(15) 1.085(8) 0.292(10) 0.177 Uiso 0.25 1 d PD C -2
C20 C 0.487(2) 1.198(2) 0.282(3) 0.142(13) Uiso 0.25 1 d PD B -2
H20A H 0.4537 1.1845 0.2029 0.213 Uiso 0.25 1 calc PR B -2
H20B H 0.5367 1.1982 0.3078 0.213 Uiso 0.25 1 calc PR B -2
H20C H 0.4759 1.2576 0.2945 0.213 Uiso 0.25 1 calc PR B -2
O3 O 0.5237(7) 1.0301(10) 0.5394(12) 0.161(5) Uiso 0.50 1 d PD D -1
H3O H 0.5587 1.0330 0.5392 0.242 Uiso 0.50 1 calc PRD D -1
C21 C 0.5327(16) 0.949(2) 0.606(3) 0.266(14) Uiso 0.50 1 d PD D -1
H21A H 0.5808 0.9502 0.6783 0.399 Uiso 0.50 1 calc PR D -1
H21B H 0.5269 0.8943 0.5667 0.399 Uiso 0.50 1 calc PR D -1
H21C H 0.4961 0.9509 0.6159 0.399 Uiso 0.50 1 calc PR D -1

loop_
_atom_site_aniso_label
_atom_site_aniso_U_11
_atom_site_aniso_U_22
_atom_site_aniso_U_33
_atom_site_aniso_U_23
_atom_site_aniso_U_13
_atom_site_aniso_U_12
Fe1 0.0311(3) 0.0586(5) 0.0478(4) -0.0016(4) 0.0252(3) -0.0010(3)
N1 0.0384(19) 0.056(3) 0.047(2) -0.001(2) 0.0283(19) 0.0020(17)
N2 0.044(2) 0.057(3) 0.050(3) -0.005(2) 0.029(2) -0.0015(19)
N3 0.045(2) 0.060(3) 0.053(3) -0.004(2) 0.027(2) -0.002(2)
N4 0.0389(19) 0.059(3) 0.047(2) -0.004(2) 0.0223(19) -0.003(2)
N5 0.0346(17) 0.051(3) 0.036(2) 0.000(2) 0.0212(16) -0.0005(18)
N6 0.0366(18) 0.051(3) 0.051(2) -0.005(2) 0.0262(18) -0.0016(18)
N7 0.0352(18) 0.059(3) 0.048(2) -0.001(2) 0.0256(18) -0.0016(18)
N8 0.0395(19) 0.056(3) 0.053(2) 0.000(2) 0.0301(19) -0.0017(18)
N9 0.040(2) 0.064(3) 0.052(3) 0.004(2) 0.027(2) 0.005(2)
N10 0.045(2) 0.068(3) 0.059(3) 0.002(2) 0.031(2) 0.006(2)
N11 0.045(2) 0.065(3) 0.056(3) 0.006(3) 0.030(2) 0.002(2)
N12 0.0317(17) 0.054(3) 0.048(2) -0.007(2) 0.0244(18) -0.0045(19)
N13 0.0310(17) 0.053(3) 0.052(2) -0.003(2) 0.0251(19) -0.0018(18)
N14 0.0290(17) 0.067(3) 0.047(2) -0.004(2) 0.0222(18) -0.0009(18)
C1 0.034(2) 0.054(4) 0.049(3) 0.002(3) 0.024(2) 0.001(2)
C2 0.034(2) 0.055(3) 0.048(3) 0.002(3) 0.024(2) -0.002(2)
C3 0.035(2) 0.068(4) 0.050(3) -0.001(3) 0.026(2) -0.005(2)
C4 0.043(2) 0.079(4) 0.057(3) 0.008(3) 0.035(2) 0.001(3)
C5 0.041(2) 0.074(4) 0.052(3) 0.004(3) 0.031(2) 0.009(3)
C6 0.036(2) 0.051(3) 0.042(3) 0.002(3) 0.022(2) 0.000(2)
C7 0.052(3) 0.053(4) 0.043(3) 0.000(3) 0.028(2) 0.002(2)
C8 0.049(3) 0.059(4) 0.048(3) -0.003(3) 0.025(3) -0.002(2)
C9 0.041(2) 0.053(3) 0.058(3) -0.002(3) 0.029(3) -0.004(2)
C10 0.040(2) 0.057(4) 0.051(3) -0.006(3) 0.029(2) -0.006(2)
C11 0.039(2) 0.055(3) 0.046(3) -0.004(3) 0.026(2) -0.005(2)
C12 0.047(2) 0.064(4) 0.058(3) 0.001(3) 0.035(2) -0.005(3)
C13 0.041(2) 0.081(4) 0.071(4) -0.002(3) 0.040(3) -0.002(3)
C14 0.040(2) 0.066(4) 0.062(3) -0.006(3) 0.034(2) 0.000(2)
C15 0.036(2) 0.055(3) 0.051(3) -0.008(3) 0.028(2) -0.002(2)
C16 0.036(2) 0.055(4) 0.052(3) -0.001(3) 0.021(2) 0.001(2)
C17 0.041(2) 0.067(4) 0.055(3) 0.001(3) 0.024(2) 0.002(2)
C18 0.044(2) 0.058(4) 0.051(3) 0.000(3) 0.028(2) -0.004(2)

loop_
_atom_type_symbol
_atom_type_description
_atom_type_scat_dispersion_real
_atom_type_scat_dispersion_imag
_atom_type_scat_source
C C 0.0033 0.0016 'International Tables Vol C Tables 4.2.6.8 and 6.1.1.4'
H H 0.0000 0.0000 'International Tables Vol C Tables 4.2.6.8 and 6.1.1.4'
N N 0.0061 0.0033 'International Tables Vol C Tables 4.2.6.8 and 6.1.1.4'
O O 0.0106 0.0060 'International Tables Vol C Tables 4.2.6.8 and 6.1.1.4'
Fe Fe 0.3463 0.8444 'International Tables Vol C Tables 4.2.6.8 and 6.1.1.4'

loop_
_geom_angle_atom_site_label_1
_geom_angle_atom_site_label_2
_geom_angle_atom_site_label_3
_geom_angle
N5 Fe1 N12 177.48(16)
N5 Fe1 N7 79.98(15)
N12 Fe1 N7 98.19(14)
N5 Fe1 N14 97.88(15)
N12 Fe1 N14 80.39(16)
N7 Fe1 N14 91.14(16)
N5 Fe1 N1 80.08(15)
N12 Fe1 N1 101.77(15)
N7 Fe1 N1 160.04(14)
N14 Fe1 N1 92.34(16)
N5 Fe1 N8 102.26(14)
N12 Fe1 N8 79.45(15)
N7 Fe1 N8 91.27(16)
N14 Fe1 N8 159.83(14)
N1 Fe1 N8 92.20(17)
N2 N1 C1 105.7(4)
N2 N1 Fe1 139.9(3)
C1 N1 Fe1 114.4(3)
N1 N2 N3 108.5(3)
N2 N3 N4 109.6(4)
C1 N4 N3 104.4(3)
C6 N5 C2 120.0(4)
C6 N5 Fe1 120.0(3)
C2 N5 Fe1 120.0(3)
C7 N6 N7 111.5(3)
C7 N6 C6 133.8(4)
N7 N6 C6 114.7(4)
C9 N7 N6 103.2(4)
C9 N7 Fe1 143.0(3)
N6 N7 Fe1 113.8(3)
N9 N8 C10 105.0(4)
N9 N8 Fe1 140.1(3)
C10 N8 Fe1 114.9(3)
N10 N9 N8 107.6(3)
N9 N10 N11 111.5(4)
C10 N11 N10 103.5(4)
C15 N12 C11 120.1(3)
C15 N12 Fe1 119.2(3)
C11 N12 Fe1 120.6(3)
C16 N13 N14 110.7(4)
C16 N13 C15 133.5(3)
N14 N13 C15 115.3(4)
C18 N14 N13 104.2(4)
C18 N14 Fe1 143.0(3)
N13 N14 Fe1 112.7(3)
N4 C1 N1 111.9(4)
N4 C1 C2 132.2(4)
N1 C1 C2 115.9(4)
N5 C2 C3 119.8(4)
N5 C2 C1 109.6(3)
C3 C2 C1 130.5(4)
C4 C3 C2 119.1(4)
C3 C4 C5 121.0(4)
C4 C5 C6 116.2(5)
N5 C6 C5 123.9(4)
N5 C6 N6 111.5(4)
C5 C6 N6 124.6(5)
N6 C7 C8 106.0(4)
C7 C8 C9 107.4(5)
N7 C9 C8 112.0(4)
N11 C10 N8 112.4(4)
N11 C10 C11 132.2(4)
N8 C10 C11 115.3(5)
N12 C11 C12 120.8(4)
N12 C11 C10 109.5(4)
C12 C11 C10 129.7(5)
C13 C12 C11 118.5(5)
C12 C13 C14 121.2(4)
C15 C14 C13 116.1(5)
N12 C15 C14 123.4(5)
N12 C15 N13 112.1(3)
C14 C15 N13 124.5(4)
N13 C16 C17 107.8(4)
C16 C17 C18 105.8(5)
N14 C18 C17 111.4(4)

loop_
_geom_bond_atom_site_label_1
_geom_bond_atom_site_label_2
_geom_bond_distance
Fe1 N5 1.916(3)
Fe1 N12 1.918(3)
Fe1 N7 1.949(4)
Fe1 N14 1.959(4)
Fe1 N1 1.968(4)
Fe1 N8 1.971(4)
N1 N2 1.335(5)
N1 C1 1.358(5)
N2 N3 1.339(5)
N3 N4 1.369(5)
N4 C1 1.324(6)
N5 C6 1.322(6)
N5 C2 1.353(6)
N6 C7 1.355(6)
N6 N7 1.399(5)
N6 C6 1.414(6)
N7 C9 1.329(6)
N8 N9 1.355(5)
N8 C10 1.364(5)
N9 N10 1.324(5)
N10 N11 1.362(5)
N11 C10 1.324(6)
N12 C15 1.321(6)
N12 C11 1.352(6)
N13 C16 1.354(6)
N13 N14 1.397(4)
N13 C15 1.405(6)
N14 C18 1.337(6)
C1 C2 1.451(7)
C2 C3 1.394(5)
C3 C4 1.383(7)
C4 C5 1.385(7)
C5 C6 1.387(5)
C7 C8 1.355(6)
C8 C9 1.374(7)
C10 C11 1.449(6)
C11 C12 1.388(5)
C12 C13 1.379(7)
C13 C14 1.396(7)
C14 C15 1.393(5)
C16 C17 1.362(6)
C17 C18 1.403(6)
O1 C19 1.331(15)
O2 C20 1.59(4)
O3 C21 1.52(2)
